data_2021373
loop_
_publ_author_name
'Zick, Patricia L.'
'Geiger, David K.'

_publ_section_title
;
 Charge-assisted hydrogen bonding in three diaminobenzene salts
;
_journal_coeditor_code OV3114
_journal_issue 12
_journal_name_full 'Acta Crystallographica Section C'
_journal_page_first
;
;
_journal_paper_doi 10.1107/S2053229618015553
_journal_volume 74
_journal_year 2018
_chemical_formula_iupac 'C6 H10 N2 2+, S O4 2-, 1.5H2 O'
_chemical_formula_moiety 'C6 H10 N2 2+, O4 S 2-, 1.5(H2 O)'
_chemical_formula_sum 'C6 H13 N2 O5.5 S'
_chemical_formula_weight 233.24
_chemical_name_systematic
;
Benzene-1,2-diaminium sulfate sesquihydrate
;
_space_group_crystal_system monoclinic
_space_group_IT_number 15
_space_group_name_Hall '-C 2yc'
_space_group_name_H-M_alt 'C 1 2/c 1'
_symmetry_space_group_name_Hall '-C 2yc'
_symmetry_space_group_name_H-M 'C 1 2/c 1'
_atom_sites_solution_hydrogens mixed
_atom_sites_solution_primary direct
_atom_sites_solution_secondary difmap
_audit_creation_method SHELXL-2014/7
_cell_angle_alpha 90
_cell_angle_beta 103.308(4)
_cell_angle_gamma 90
_cell_formula_units_Z 8
_cell_length_a 28.348(3)
_cell_length_b 9.6720(9)
_cell_length_c 7.5667(8)
_cell_measurement_reflns_used 6495
_cell_measurement_temperature 300(2)
_cell_measurement_theta_max 27.04
_cell_measurement_theta_min 3.42
_cell_volume 2018.9(4)
_computing_cell_refinement
;
APEX2 (Bruker, 2015)
;
_computing_data_collection
;
APEX2 (Bruker, 2015)
;
_computing_data_reduction
;
SAINT (Bruker, 2015)
;
_computing_molecular_graphics
;
PLATON (Spek, 2009) and Mercury (Macrae <i>et al.</i>, 2008)
;
_computing_publication_material
;
publCIF (Westrip, 2010)
;
_computing_structure_refinement
;
SHELXL2014 (Sheldrick, 2015)
;
_computing_structure_solution
;
SHELXS97 (Sheldrick, 2008)
;
_diffrn_ambient_temperature 300(2)
_diffrn_detector_area_resol_mean 8.3330
_diffrn_measured_fraction_theta_full 0.998
_diffrn_measured_fraction_theta_max 0.991
_diffrn_measurement_device_type 'Bruker SMART X2S benchtop'
_diffrn_measurement_method \w
_diffrn_radiation_monochromator 'doubly curved silicon crystal'
_diffrn_radiation_type MoK\a
_diffrn_radiation_wavelength 0.71073
_diffrn_reflns_av_R_equivalents 0.0435
_diffrn_reflns_av_unetI/netI 0.0301
_diffrn_reflns_limit_h_max 36
_diffrn_reflns_limit_h_min -35
_diffrn_reflns_limit_k_max 11
_diffrn_reflns_limit_k_min -12
_diffrn_reflns_limit_l_max 9
_diffrn_reflns_limit_l_min -9
_diffrn_reflns_number 15241
_diffrn_reflns_theta_full 25.242
_diffrn_reflns_theta_max 27.087
_diffrn_reflns_theta_min 2.231
_diffrn_source 'XOS X-beam microfocus source'
_exptl_absorpt_coefficient_mu 0.328
_exptl_absorpt_correction_T_max 1.0000
_exptl_absorpt_correction_T_min 0.9078
_exptl_absorpt_correction_type multi-scan
_exptl_absorpt_process_details
;
(SADABS; Bruker, 2015)
;
_exptl_crystal_colour 'clear colourless'
_exptl_crystal_density_diffrn 1.535
_exptl_crystal_density_method 'not measured'
_exptl_crystal_description plate
_exptl_crystal_F_000 984
_exptl_crystal_size_max 0.500
_exptl_crystal_size_mid 0.300
_exptl_crystal_size_min 0.050
_refine_diff_density_max 0.448
_refine_diff_density_min -0.382
_refine_ls_extinction_method none
_refine_ls_goodness_of_fit_ref 1.120
_refine_ls_hydrogen_treatment mixed
_refine_ls_matrix_type full
_refine_ls_number_parameters 166
_refine_ls_number_reflns 2218
_refine_ls_number_restraints 2
_refine_ls_restrained_S_all 1.119
_refine_ls_R_factor_all 0.0529
_refine_ls_R_factor_gt 0.0434
_refine_ls_shift/su_max 0.001
_refine_ls_shift/su_mean 0.000
_refine_ls_structure_factor_coef Fsqd
_refine_ls_weighting_details 'w=1/[\s^2^(Fo^2^)+(0.0539P)^2^+4.0638P] where P=(Fo^2^+2Fc^2^)/3'
_refine_ls_weighting_scheme calc
_refine_ls_wR_factor_gt 0.1182
_refine_ls_wR_factor_ref 0.1253
_reflns_number_gt 1881
_reflns_number_total 2218
_reflns_threshold_expression 'I > 2\s(I)'
_cod_data_source_file ov3114sup1.cif
_cod_data_source_block 1
_cod_depositor_comments
;

2019-09-11
Z value and formula fixed to values more according to usual
chemical conventions.                 miguel
;
_cod_original_formula_sum 'C12 H26 N4 O11 S2'
_cod_original_formula_weight 466.49
_cod_original_formula_moiety '2(C6 H10 N2 2+), 2(O4 S 2-), 3(H2 O)'
_cod_original_formula_iupac '2C6 H10 N2 2+, 2S O4 2-, 3H2 O'
_cod_original_formula_units_Z 4
_cod_database_code 2021373
_shelx_space_group_comment
;
The symmetry employed for this shelxl refinement is uniquely defined
by the following loop, which should always be used as a source of
symmetry information in preference to the above space-group names.
They are only intended as comments.
;
_shelx_estimated_absorpt_t_min 0.853
_shelx_estimated_absorpt_t_max 0.984

loop_
_space_group_symop_operation_xyz
'x, y, z'
'-x, y, -z+1/2'
'x+1/2, y+1/2, z'
'-x+1/2, y+1/2, -z+1/2'
'-x, -y, -z'
'x, -y, z-1/2'
'-x+1/2, -y+1/2, -z'
'x+1/2, -y+1/2, z-1/2'

loop_
_atom_site_type_symbol
_atom_site_label
_atom_site_fract_x
_atom_site_fract_y
_atom_site_fract_z
_atom_site_U_iso_or_equiv
_atom_site_adp_type
_atom_site_calc_flag
_atom_site_occupancy
S S1 0.19815(2) 0.83419(6) 0.25370(7) 0.01861(18) Uani d 1
O O1 0.21519(8) 0.7412(2) 0.1272(3) 0.0371(5) Uani d 1
O O2 0.18628(8) 0.75257(18) 0.4004(3) 0.0359(5) Uani d 1
O O3 0.15528(7) 0.9103(2) 0.1546(3) 0.0432(5) Uani d 1
O O4 0.23676(6) 0.93470(18) 0.3279(2) 0.0276(4) Uani d 1
O O5 0.0000 1.0132(5) 0.2500 0.0638(11) Uani d 1
H H5A -0.0168(19) 0.957(5) 0.290(8) 0.096 Uiso d 1
O O6 0.05449(9) 0.8495(3) 0.0646(4) 0.0635(7) Uani d 1
H H6A 0.0836(8) 0.858(5) 0.111(6) 0.095 Uiso d 1
H H6B 0.0429(18) 0.898(5) -0.021(5) 0.095 Uiso d 1
N N1 0.17746(9) 0.1850(2) 0.2465(3) 0.0284(5) Uani d 1
H H1A 0.1952(11) 0.194(3) 0.156(4) 0.032(8) Uiso d 1
H H1B 0.1670(11) 0.102(4) 0.226(4) 0.034(8) Uiso d 1
H H1C 0.1959(15) 0.191(4) 0.348(6) 0.055(11) Uiso d 1
N N2 0.19378(7) 0.4664(2) 0.3650(3) 0.0219(4) Uani d 1
H H2A 0.2019(11) 0.423(3) 0.472(5) 0.038(9) Uiso d 1
H H2B 0.1947(11) 0.558(4) 0.396(4) 0.033(8) Uiso d 1
H H2C 0.2147(11) 0.458(3) 0.291(4) 0.033(8) Uiso d 1
C C1 0.13737(8) 0.2826(2) 0.2197(3) 0.0210(5) Uani d 1
C C2 0.14542(8) 0.4196(2) 0.2727(3) 0.0208(5) Uani d 1
C C3 0.10709(9) 0.5115(3) 0.2437(4) 0.0331(6) Uani d 1
H H3 0.1123 0.6034 0.2791 0.040 Uiso calc 1
C C4 0.06090(10) 0.4666(3) 0.1619(5) 0.0457(8) Uani d 1
H H4 0.0351 0.5285 0.1420 0.055 Uiso calc 1
C C5 0.05289(10) 0.3299(3) 0.1094(5) 0.0463(8) Uani d 1
H H5 0.0217 0.2999 0.0552 0.056 Uiso calc 1
C C6 0.09125(10) 0.2379(3) 0.1375(4) 0.0344(6) Uani d 1
H H6 0.0860 0.1462 0.1011 0.041 Uiso calc 1

loop_
_atom_site_aniso_label
_atom_site_aniso_U_11
_atom_site_aniso_U_22
_atom_site_aniso_U_33
_atom_site_aniso_U_12
_atom_site_aniso_U_13
_atom_site_aniso_U_23
S1 0.0193(3) 0.0137(3) 0.0223(3) -0.0008(2) 0.0037(2) -0.0017(2)
O1 0.0463(11) 0.0339(11) 0.0340(10) -0.0007(9) 0.0153(9) -0.0141(8)
O2 0.0537(13) 0.0241(10) 0.0351(10) -0.0082(9) 0.0210(9) 0.0008(8)
O3 0.0267(10) 0.0255(10) 0.0668(14) 0.0023(8) -0.0112(9) 0.0049(9)
O4 0.0251(9) 0.0249(9) 0.0308(9) -0.0069(7) 0.0020(7) -0.0034(7)
O5 0.054(2) 0.073(3) 0.069(3) 0.000 0.0233(18) 0.000
O6 0.0384(13) 0.071(2) 0.0768(19) -0.0040(13) 0.0054(13) -0.0044(15)
N1 0.0307(12) 0.0162(11) 0.0355(13) 0.0036(9) 0.0021(10) -0.0031(9)
N2 0.0229(10) 0.0187(11) 0.0224(10) -0.0017(8) 0.0019(8) 0.0000(8)
C1 0.0229(11) 0.0184(11) 0.0209(10) 0.0016(9) 0.0035(8) 0.0025(9)
C2 0.0203(11) 0.0216(12) 0.0201(10) -0.0001(9) 0.0038(8) 0.0014(9)
C3 0.0292(13) 0.0240(13) 0.0434(16) 0.0060(11) 0.0031(11) -0.0037(11)
C4 0.0227(13) 0.0413(18) 0.068(2) 0.0096(12) -0.0003(13) -0.0018(15)
C5 0.0226(13) 0.0439(18) 0.065(2) -0.0044(12) -0.0056(13) 0.0000(15)
C6 0.0304(13) 0.0229(14) 0.0449(16) -0.0064(11) -0.0019(11) -0.0006(11)

loop_
_atom_type_symbol
_atom_type_description
_atom_type_scat_dispersion_real
_atom_type_scat_dispersion_imag
_atom_type_scat_source
C C 0.0033 0.0016 'International Tables Vol C Tables 4.2.6.8 and 6.1.1.4'
H H 0.0000 0.0000 'International Tables Vol C Tables 4.2.6.8 and 6.1.1.4'
N N 0.0061 0.0033 'International Tables Vol C Tables 4.2.6.8 and 6.1.1.4'
O O 0.0106 0.0060 'International Tables Vol C Tables 4.2.6.8 and 6.1.1.4'
S S 0.1246 0.1234 'International Tables Vol C Tables 4.2.6.8 and 6.1.1.4'

loop_
_geom_angle_atom_site_label_1
_geom_angle_atom_site_label_2
_geom_angle_atom_site_label_3
_geom_angle
O2 S1 O3 110.46(13)
O2 S1 O1 109.30(12)
O3 S1 O1 109.29(13)
O2 S1 O4 110.30(11)
O3 S1 O4 108.56(11)
O1 S1 O4 108.90(11)
H6A O6 H6B 118(5)
C1 N1 H1A 111.8(19)
C1 N1 H1B 111(2)
H1A N1 H1B 100(3)
C1 N1 H1C 113(3)
H1A N1 H1C 110(3)
H1B N1 H1C 111(3)
C2 N2 H2A 108(2)
C2 N2 H2B 113.1(19)
H2A N2 H2B 104(3)
C2 N2 H2C 110.5(19)
H2A N2 H2C 117(3)
H2B N2 H2C 105(3)
C6 C1 C2 120.3(2)
C6 C1 N1 119.2(2)
C2 C1 N1 120.5(2)
C3 C2 C1 119.8(2)
C3 C2 N2 119.6(2)
C1 C2 N2 120.5(2)
C2 C3 C4 119.8(3)
C2 C3 H3 120.1
C4 C3 H3 120.1
C3 C4 C5 120.3(3)
C3 C4 H4 119.9
C5 C4 H4 119.9
C6 C5 C4 119.9(3)
C6 C5 H5 120.0
C4 C5 H5 120.0
C1 C6 C5 119.8(3)
C1 C6 H6 120.1
C5 C6 H6 120.1

loop_
_geom_bond_atom_site_label_1
_geom_bond_atom_site_label_2
_geom_bond_distance
S1 O2 1.4629(18)
S1 O3 1.4699(19)
S1 O1 1.4737(18)
S1 O4 1.4750(17)
O5 H5A 0.83(5)
O6 H6A 0.82(2)
O6 H6B 0.805(19)
N1 C1 1.455(3)
N1 H1A 0.94(3)
N1 H1B 0.86(3)
N1 H1C 0.83(4)
N2 C2 1.460(3)
N2 H2A 0.89(3)
N2 H2B 0.92(3)
N2 H2C 0.91(3)
C1 C6 1.382(3)
C1 C2 1.388(3)
C2 C3 1.382(3)
C3 C4 1.383(4)
C3 H3 0.9300
C4 C5 1.385(5)
C4 H4 0.9300
C5 C6 1.383(4)
C5 H5 0.9300
C6 H6 0.9300

loop_
_geom_hbond_atom_site_label_D
_geom_hbond_atom_site_label_H
_geom_hbond_atom_site_label_A
_geom_hbond_site_symmetry_A
_geom_hbond_distance_DH
_geom_hbond_distance_HA
_geom_hbond_distance_DA
_geom_hbond_angle_DHA
O5 H5A O6 2 0.83(5) 1.99(5) 2.803(4) 167(5)
O6 H6A O3 . 0.82(2) 2.05(2) 2.842(3) 162(5)
O6 H6B O5 5_575 0.805(19) 2.06(2) 2.851(4) 166(5)
N1 H1A O2 6_565 0.94(3) 1.96(3) 2.755(3) 140(3)
N1 H1B O3 1_545 0.86(3) 1.94(4) 2.782(3) 167(3)
N1 H1C O1 4_545 0.83(4) 2.53(4) 3.022(3) 119(3)
N1 H1C O1 6_566 0.83(4) 2.16(4) 2.921(3) 154(4)
N2 H2A O1 6_566 0.89(3) 1.96(3) 2.789(3) 154(3)
N2 H2B O2 . 0.92(3) 1.90(3) 2.794(3) 166(3)
N2 H2C O4 4_545 0.91(3) 1.82(3) 2.725(3) 172(3)

loop_
_geom_torsion_atom_site_label_1
_geom_torsion_atom_site_label_2
_geom_torsion_atom_site_label_3
_geom_torsion_atom_site_label_4
_geom_torsion
C6 C1 C2 C3 0.3(4)
N1 C1 C2 C3 179.0(2)
C6 C1 C2 N2 178.0(2)
N1 C1 C2 N2 -3.3(3)
C1 C2 C3 C4 -0.1(4)
N2 C2 C3 C4 -177.8(3)
C2 C3 C4 C5 0.2(5)
C3 C4 C5 C6 -0.5(5)
C2 C1 C6 C5 -0.6(4)
N1 C1 C6 C5 -179.3(3)
C4 C5 C6 C1 0.7(5)

_cod_database_fobs_code 2021373
